data_4322027
loop_
_publ_author_name
'Hiroshige Ishino'
'Shin'ichi Tokunaga'
'Hidetake Seino'
'Youichi Ishii'
'Masanobu Hidai'

_publ_contact_author
;
    Masanobu Hidai
 Department of Chemistry and Biotechnology, Graduate School of Engineering,
The University of Tokyo, Hongo, Bunkyo-ku, Tokyo 113-8656, Japan
;
_publ_contact_author_fax ' +81-3-5800-6945 '
_publ_contact_author_phone ' +81-3-5800-6945 ext 7261 '
_publ_section_title
;
 Synthesis and Structures of Tungsten (1-Pyridinio)imido Complexes and
 Their Facile N-N Bond Cleavage1
;
_journal_name_full 'Inorganic Chemistry'
_journal_page_first 2489
_journal_page_last 2496
_journal_paper_doi 10.1021/ic981116n
_journal_volume 38
_journal_year 1999
_chemical_formula_sum 'C23 H29 Cl3 N2 O6 P2 W'
_chemical_formula_weight 781.65
_space_group_IT_number 2
_symmetry_cell_setting triclinic
_symmetry_Int_Tables_number 2
_symmetry_space_group_name_Hall '-P 1'
_symmetry_space_group_name_H-M 'P -1'
_audit_creation_date 'Mon Aug 17 14:04:23 1998'
_audit_creation_method 'from TEXRAY.INF file'
_cell_angle_alpha 98.640(10)
_cell_angle_beta 96.330(9)
_cell_angle_gamma 96.472(9)
_cell_formula_units_Z 2
_cell_length_a 10.068(1)
_cell_length_b 10.756(1)
_cell_length_c 14.323(2)
_cell_measurement_reflns_used 25
_cell_measurement_temperature 293.2
_cell_measurement_theta_max 20.0
_cell_measurement_theta_min 19.6
_cell_volume 1510.9(3)
_computing_cell_refinement 'Rigaku/AFC Diffractometer Control'
_computing_data_collection 'Rigaku/AFC Diffractometer Control'
_computing_data_reduction teXsan
_computing_publication_material teXsan
_computing_structure_refinement teXsan
_computing_structure_solution 'DIRDIF92 (PATTY)'
_diffrn_ambient_temperature 293.2
_diffrn_measurement_device_type 'Rigaku AFC7R'
_diffrn_measurement_method \w-2\q
_diffrn_orient_matrix_UB_11 0.08616
_diffrn_orient_matrix_UB_12 -0.03665
_diffrn_orient_matrix_UB_13 0.01150
_diffrn_orient_matrix_UB_21 0.05233
_diffrn_orient_matrix_UB_22 0.08496
_diffrn_orient_matrix_UB_23 0.00072
_diffrn_orient_matrix_UB_31 -0.00141
_diffrn_orient_matrix_UB_32 0.02095
_diffrn_orient_matrix_UB_33 0.07028
_diffrn_radiation_detector 'scintillation counter'
_diffrn_radiation_monochromator graphite
_diffrn_radiation_source 'Rigaku rotating anode'
_diffrn_radiation_type 'Mo K\a'
_diffrn_radiation_wavelength 0.7107
_diffrn_reflns_av_R_equivalents 0.011
_diffrn_reflns_av_sigmaI/netI 0.000
_diffrn_reflns_limit_h_max 12
_diffrn_reflns_limit_h_min -13
_diffrn_reflns_limit_k_max 13
_diffrn_reflns_limit_k_min 0
_diffrn_reflns_limit_l_max 18
_diffrn_reflns_limit_l_min -18
_diffrn_reflns_number 7273
_diffrn_reflns_reduction_process 'Lp corrections applied'
_diffrn_reflns_theta_max 0.00
_diffrn_reflns_theta_min 0.00
_diffrn_standards_decay_% -0.69
_diffrn_standards_interval_count 150
_diffrn_standards_number 3
_exptl_absorpt_coefficient_mu 4.237
_exptl_absorpt_correction_T_max 0.999
_exptl_absorpt_correction_T_min 0.843
_exptl_absorpt_correction_type psi-scan
_exptl_absorpt_process_details '(North, Phillips & Mathews, 1968)'
_exptl_crystal_colour blue
_exptl_crystal_density_diffrn 1.718
_exptl_crystal_density_method 'not measured'
_exptl_crystal_description prismatic
_exptl_crystal_F_000 768.00
_exptl_crystal_size_max 0.500
_exptl_crystal_size_mid 0.350
_exptl_crystal_size_min 0.300
_refine_diff_density_max 1.48
_refine_diff_density_min -0.94
_refine_ls_extinction_method none
_refine_ls_goodness_of_fit_ref 2.014
_refine_ls_hydrogen_treatment noref
_refine_ls_matrix_type full
_refine_ls_number_constraints 0
_refine_ls_number_parameters 335
_refine_ls_number_reflns 5741
_refine_ls_number_restraints 0
_refine_ls_R_factor_all 0.0320
_refine_ls_R_factor_gt 0.0320
_refine_ls_shift/su_max 0.2300
_refine_ls_shift/su_mean 0.0080
_refine_ls_structure_factor_coef F
_refine_ls_weighting_details 'w = 1/[\s^2^(Fo) + 0.00002|Fo|^2^]'
_refine_ls_weighting_scheme calc
_refine_ls_wR_factor_gt 0.0289
_refine_ls_wR_factor_ref 0.0289
_reflns_number_gt 5741
_reflns_number_total 6907
_reflns_threshold_expression >2.0sigma(I)
_cod_data_source_file ic981116n_2.cif
_cod_data_source_block '[WCl2(NNC5H4OMe-4)(CO)(PMe2Ph)2][ClO4]'
_cod_original_cell_volume 1510.7(3)
_cod_original_sg_symbol_H-M 'P -1 '
_cod_original_formula_sum 'C23 H29 Cl3 N2 O6 P2 W '
_cod_database_code 4322027

loop_
_symmetry_equiv_pos_as_xyz
x,y,z
-x,-y,-z

loop_
_atom_site_label
_atom_site_type_symbol
_atom_site_fract_x
_atom_site_fract_y
_atom_site_fract_z
_atom_site_U_iso_or_equiv
_atom_site_adp_type
_atom_site_occupancy
_atom_site_calc_flag
_atom_site_refinement_flags
_atom_site_disorder_assembly
_atom_site_disorder_group
W(1) W 0.19360(2) 0.06444(2) 0.83498(1) 0.04268(5) Uani 1.00 d . . .
Cl(1) Cl 0.1656(1) 0.1204(1) 1.00376(9) 0.0701(4) Uani 1.00 d . . .
Cl(2) Cl 0.4348(1) 0.0937(1) 0.88078(9) 0.0642(4) Uani 1.00 d . . .
Cl(3) Cl -0.1306(2) -0.2569(2) 0.5400(1) 0.0920(6) Uani 1.00 d . . .
P(1) P 0.2359(1) 0.2991(1) 0.8321(1) 0.0599(4) Uani 1.00 d . . .
P(2) P 0.2021(1) -0.1611(1) 0.86054(9) 0.0480(4) Uani 1.00 d . . .
O(1) O -0.4547(4) 0.1138(4) 0.6033(3) 0.097(2) Uani 1.00 d . . .
O(2) O 0.2788(4) -0.0133(4) 0.6333(3) 0.077(1) Uani 1.00 d . . .
O(3) O -0.1809(6) -0.2156(5) 0.6248(3) 0.147(2) Uani 1.00 d . . .
O(4) O -0.1644(5) -0.1875(5) 0.4670(3) 0.127(2) Uani 1.00 d . . .
O(5) O -0.1909(9) -0.3806(5) 0.5093(4) 0.215(3) Uani 1.00 d . . .
O(6) O 0.0032(5) -0.254(1) 0.5549(5) 0.276(5) Uani 1.00 d . . .
N(1) N 0.0266(4) 0.0492(3) 0.7813(3) 0.048(1) Uani 1.00 d . . .
N(2) N -0.0940(4) 0.0542(3) 0.7293(3) 0.046(1) Uani 1.00 d . . .
C(1) C -0.0974(4) 0.1014(4) 0.6471(3) 0.050(1) Uani 1.00 d . . .
C(2) C -0.2158(5) 0.1218(5) 0.6006(3) 0.056(2) Uani 1.00 d . . .
C(3) C -0.3328(5) 0.0926(5) 0.6389(4) 0.066(2) Uani 1.00 d . . .
C(4) C -0.3278(5) 0.0359(6) 0.7200(4) 0.073(2) Uani 1.00 d . . .
C(5) C -0.2093(5) 0.0174(5) 0.7651(3) 0.059(2) Uani 1.00 d . . .
C(6) C -0.4695(7) 0.1899(8) 0.5222(5) 0.120(3) Uani 1.00 d . . .
C(7) C 0.2501(5) 0.0178(4) 0.7071(4) 0.052(1) Uani 1.00 d . . .
C(8) C 0.3535(6) 0.3433(5) 0.7523(5) 0.090(2) Uani 1.00 d . . .
C(9) C 0.3045(7) 0.3989(5) 0.9448(5) 0.100(2) Uani 1.00 d . . .
C(10) C 0.0802(5) 0.3611(4) 0.7961(4) 0.061(2) Uani 1.00 d . . .
C(11) C 0.0555(6) 0.4037(5) 0.7099(4) 0.070(2) Uani 1.00 d . . .
C(12) C -0.0665(8) 0.4422(5) 0.6826(5) 0.087(2) Uani 1.00 d . . .
C(13) C -0.1643(7) 0.4385(6) 0.7408(6) 0.097(3) Uani 1.00 d . . .
C(14) C -0.1426(7) 0.3971(6) 0.8257(6) 0.102(3) Uani 1.00 d . . .
C(15) C -0.0214(7) 0.3564(5) 0.8538(5) 0.082(2) Uani 1.00 d . . .
C(16) C 0.2392(6) -0.1842(5) 0.9825(4) 0.072(2) Uani 1.00 d . . .
C(17) C 0.0410(5) -0.2581(5) 0.8215(4) 0.065(2) Uani 1.00 d . . .
C(18) C 0.3224(5) -0.2410(4) 0.7967(4) 0.054(2) Uani 1.00 d . . .
C(19) C 0.2857(5) -0.3036(5) 0.7042(4) 0.064(2) Uani 1.00 d . . .
C(20) C 0.3810(7) -0.3580(5) 0.6534(4) 0.083(2) Uani 1.00 d . . .
C(21) C 0.5129(8) -0.3475(6) 0.6945(6) 0.092(3) Uani 1.00 d . . .
C(22) C 0.5499(6) -0.2872(6) 0.7847(6) 0.093(3) Uani 1.00 d . . .
C(23) C 0.4567(5) -0.2335(5) 0.8376(4) 0.070(2) Uani 1.00 d . . .
H(1) H -0.0158 0.1205 0.6215 0.0596 Uiso 1.00 calc . . .
H(2) H -0.2179 0.1555 0.5429 0.0671 Uiso 1.00 calc . . .
H(3) H -0.4091 0.0100 0.7439 0.0871 Uiso 1.00 calc . . .
H(4) H -0.2059 -0.0207 0.8209 0.0707 Uiso 1.00 calc . . .
H(5) H -0.4340 0.1488 0.4688 0.1438 Uiso 1.00 calc . . .
H(6) H -0.5621 0.1959 0.5050 0.1438 Uiso 1.00 calc . . .
H(7) H -0.4215 0.2727 0.5421 0.1438 Uiso 1.00 calc . . .
H(8) H 0.4407 0.3261 0.7749 0.1076 Uiso 1.00 calc . . .
H(9) H 0.3253 0.2958 0.6904 0.1076 Uiso 1.00 calc . . .
H(10) H 0.3562 0.4313 0.7496 0.1076 Uiso 1.00 calc . . .
H(11) H 0.3077 0.4855 0.9377 0.1196 Uiso 1.00 calc . . .
H(12) H 0.2488 0.3821 0.9920 0.1196 Uiso 1.00 calc . . .
H(13) H 0.3930 0.3811 0.9635 0.1196 Uiso 1.00 calc . . .
H(14) H 0.1238 0.4064 0.6692 0.0843 Uiso 1.00 calc . . .
H(15) H -0.0824 0.4713 0.6234 0.1047 Uiso 1.00 calc . . .
H(16) H -0.2486 0.4652 0.7221 0.1169 Uiso 1.00 calc . . .
H(17) H -0.2114 0.3961 0.8660 0.1220 Uiso 1.00 calc . . .
H(18) H -0.0078 0.3253 0.9123 0.0979 Uiso 1.00 calc . . .
H(19) H 0.3235 -0.1366 1.0096 0.0868 Uiso 1.00 calc . . .
H(20) H 0.1705 -0.1564 1.0178 0.0868 Uiso 1.00 calc . . .
H(21) H 0.2433 -0.2716 0.9842 0.0868 Uiso 1.00 calc . . .
H(22) H 0.0497 -0.3439 0.8269 0.0774 Uiso 1.00 calc . . .
H(23) H -0.0237 -0.2290 0.8601 0.0774 Uiso 1.00 calc . . .
H(24) H 0.0125 -0.2524 0.7570 0.0774 Uiso 1.00 calc . . .
H(25) H 0.1952 -0.3095 0.6752 0.0768 Uiso 1.00 calc . . .
H(26) H 0.3549 -0.4024 0.5903 0.1000 Uiso 1.00 calc . . .
H(27) H 0.5780 -0.3829 0.6591 0.1105 Uiso 1.00 calc . . .
H(28) H 0.6409 -0.2813 0.8126 0.1117 Uiso 1.00 calc . . .
H(29) H 0.4840 -0.1919 0.9013 0.0845 Uiso 1.00 calc . . .

loop_
_atom_site_aniso_label
_atom_site_aniso_U_11
_atom_site_aniso_U_22
_atom_site_aniso_U_33
_atom_site_aniso_U_12
_atom_site_aniso_U_13
_atom_site_aniso_U_23
W(1) 0.0421(1) 0.0404(1) 0.0446(1) 0.00552(7) 0.00325(7) 0.00566(7)
Cl(1) 0.0847(10) 0.0721(9) 0.0548(8) 0.0133(7) 0.0224(7) 0.0030(7)
Cl(2) 0.0429(7) 0.0733(9) 0.0715(9) 0.0038(6) -0.0004(6) 0.0052(7)
Cl(3) 0.104(1) 0.095(1) 0.078(1) 0.023(1) 0.0098(10) 0.0139(9)
P(1) 0.0640(9) 0.0423(7) 0.0711(9) 0.0011(6) 0.0053(7) 0.0086(6)
P(2) 0.0486(7) 0.0449(7) 0.0509(7) 0.0075(6) 0.0044(6) 0.0095(6)
O(1) 0.055(2) 0.152(4) 0.096(3) 0.028(3) 0.006(2) 0.046(3)
O(2) 0.085(3) 0.086(3) 0.065(3) 0.016(2) 0.021(2) 0.015(2)
O(3) 0.210(6) 0.157(5) 0.081(3) 0.030(4) 0.074(4) -0.007(3)
O(4) 0.159(5) 0.142(4) 0.111(4) 0.063(4) 0.025(3) 0.084(3)
O(5) 0.41(1) 0.067(4) 0.138(5) -0.041(5) 0.022(6) -0.005(3)
O(6) 0.055(3) 0.60(2) 0.223(8) 0.071(6) 0.012(4) 0.219(9)
N(1) 0.044(2) 0.046(2) 0.052(2) 0.006(2) 0.000(2) 0.009(2)
N(2) 0.042(2) 0.047(2) 0.048(2) 0.008(2) 0.005(2) 0.007(2)
C(1) 0.045(3) 0.052(3) 0.051(3) 0.002(2) 0.008(2) 0.007(2)
C(2) 0.057(3) 0.062(3) 0.048(3) 0.009(2) 0.002(2) 0.009(2)
C(3) 0.045(3) 0.088(4) 0.065(4) 0.012(3) 0.002(3) 0.012(3)
C(4) 0.044(3) 0.100(5) 0.079(4) 0.009(3) 0.018(3) 0.023(3)
C(5) 0.050(3) 0.071(3) 0.060(3) 0.006(3) 0.016(2) 0.019(3)
C(6) 0.093(5) 0.162(7) 0.116(6) 0.039(5) 0.026(5) 0.039(6)
C(7) 0.048(3) 0.044(3) 0.065(3) 0.007(2) 0.000(3) 0.016(2)
C(8) 0.078(4) 0.075(4) 0.126(6) 0.003(3) 0.031(4) 0.041(4)
C(9) 0.121(6) 0.059(4) 0.101(5) -0.005(4) -0.016(4) -0.010(3)
C(10) 0.072(4) 0.035(3) 0.074(4) 0.008(2) 0.011(3) 0.006(2)
C(11) 0.087(4) 0.042(3) 0.076(4) 0.005(3) 0.002(3) 0.003(3)
C(12) 0.109(6) 0.052(4) 0.093(5) 0.011(4) -0.020(4) 0.008(3)
C(13) 0.092(5) 0.058(4) 0.139(7) 0.026(4) -0.006(5) 0.011(4)
C(14) 0.087(5) 0.082(5) 0.148(7) 0.034(4) 0.036(5) 0.026(5)
C(15) 0.090(5) 0.069(4) 0.097(5) 0.027(3) 0.027(4) 0.026(3)
C(16) 0.087(4) 0.076(4) 0.059(3) 0.019(3) 0.007(3) 0.022(3)
C(17) 0.059(3) 0.055(3) 0.077(4) 0.004(2) 0.015(3) 0.002(3)
C(18) 0.057(3) 0.041(3) 0.070(3) 0.012(2) 0.014(3) 0.018(2)
C(19) 0.078(4) 0.054(3) 0.068(4) 0.017(3) 0.022(3) 0.018(3)
C(20) 0.114(6) 0.063(4) 0.084(4) 0.023(4) 0.040(4) 0.019(3)
C(21) 0.096(5) 0.066(4) 0.133(7) 0.030(4) 0.061(5) 0.030(4)
C(22) 0.059(4) 0.070(4) 0.160(7) 0.022(3) 0.031(4) 0.029(4)
C(23) 0.060(3) 0.063(3) 0.091(4) 0.015(3) 0.009(3) 0.016(3)

loop_
_atom_type_symbol
_atom_type_description
_atom_type_scat_dispersion_real
_atom_type_scat_dispersion_imag
_atom_type_scat_source
C C 0.003 0.002
;International Tables for Crystallography
(1992, Vol. C, Tables 4.2.6.8 and 6.1.1.1)
;
H H 0.000 0.000
;International Tables for Crystallography
(1992, Vol. C, Table 6.1.1.2)
;
N N 0.006 0.003
;International Tables for Crystallography
(1992, Vol. C, Tables 4.2.6.8 and 6.1.1.1)
;
O O 0.011 0.006
;International Tables for Crystallography
(1992, Vol. C, Tables 4.2.6.8 and 6.1.1.1)
;
P P 0.102 0.094
;International Tables for Crystallography
(1992, Vol. C, Tables 4.2.6.8 and 6.1.1.1)
;
Cl Cl 0.148 0.159
;International Tables for Crystallography
(1992, Vol. C, Tables 4.2.6.8 and 6.1.1.1)
;
W W -0.849 6.872
;International Tables for Crystallography
(1992, Vol. C, Tables 4.2.6.8 and 6.1.1.1)
;

loop_
_geom_angle_atom_site_label_1
_geom_angle_atom_site_label_2
_geom_angle_atom_site_label_3
_geom_angle
_geom_angle_site_symmetry_1
_geom_angle_site_symmetry_2
_geom_angle_site_symmetry_3
_geom_angle_publ_flag
Cl(1) W(1) Cl(2) 88.69(5) 1_555 1_555 1_555 yes
Cl(1) W(1) P(1) 87.00(5) 1_555 1_555 1_555 yes
Cl(1) W(1) P(2) 88.57(4) 1_555 1_555 1_555 yes
Cl(1) W(1) N(1) 101.0(1) 1_555 1_555 1_555 yes
Cl(1) W(1) C(7) 169.8(1) 1_555 1_555 1_555 yes
Cl(2) W(1) P(1) 82.16(4) 1_555 1_555 1_555 yes
Cl(2) W(1) P(2) 85.64(4) 1_555 1_555 1_555 yes
Cl(2) W(1) N(1) 169.3(1) 1_555 1_555 1_555 yes
Cl(2) W(1) C(7) 81.3(1) 1_555 1_555 1_555 yes
P(1) W(1) P(2) 167.11(4) 1_555 1_555 1_555 yes
P(1) W(1) N(1) 93.8(1) 1_555 1_555 1_555 yes
P(1) W(1) C(7) 93.5(1) 1_555 1_555 1_555 yes
P(2) W(1) N(1) 98.9(1) 1_555 1_555 1_555 yes
P(2) W(1) C(7) 88.8(1) 1_555 1_555 1_555 yes
N(1) W(1) C(7) 89.1(2) 1_555 1_555 1_555 yes
O(3) Cl(3) O(4) 113.6(3) 1_555 1_555 1_555 yes
O(3) Cl(3) O(5) 106.0(4) 1_555 1_555 1_555 yes
O(3) Cl(3) O(6) 110.8(5) 1_555 1_555 1_555 yes
O(4) Cl(3) O(5) 107.1(4) 1_555 1_555 1_555 yes
O(4) Cl(3) O(6) 109.3(4) 1_555 1_555 1_555 yes
O(5) Cl(3) O(6) 109.9(6) 1_555 1_555 1_555 yes
W(1) P(1) C(8) 114.5(2) 1_555 1_555 1_555 yes
W(1) P(1) C(9) 116.1(2) 1_555 1_555 1_555 yes
W(1) P(1) C(10) 111.3(2) 1_555 1_555 1_555 yes
C(8) P(1) C(9) 103.2(3) 1_555 1_555 1_555 yes
C(8) P(1) C(10) 106.4(3) 1_555 1_555 1_555 yes
C(9) P(1) C(10) 104.4(3) 1_555 1_555 1_555 yes
W(1) P(2) C(16) 116.1(2) 1_555 1_555 1_555 yes
W(1) P(2) C(17) 111.6(2) 1_555 1_555 1_555 yes
W(1) P(2) C(18) 114.2(1) 1_555 1_555 1_555 yes
C(16) P(2) C(17) 103.0(3) 1_555 1_555 1_555 yes
C(16) P(2) C(18) 105.3(2) 1_555 1_555 1_555 yes
C(17) P(2) C(18) 105.5(2) 1_555 1_555 1_555 yes
C(3) O(1) C(6) 120.0(5) 1_555 1_555 1_555 yes
W(1) N(1) N(2) 168.8(3) 1_555 1_555 1_555 yes
N(1) N(2) C(1) 120.0(4) 1_555 1_555 1_555 yes
N(1) N(2) C(5) 118.4(4) 1_555 1_555 1_555 yes
C(1) N(2) C(5) 121.4(4) 1_555 1_555 1_555 yes
N(2) C(1) C(2) 120.8(4) 1_555 1_555 1_555 yes
N(2) C(1) H(1) 119.6(4) 1_555 1_555 1_555 no
C(2) C(1) H(1) 119.6(5) 1_555 1_555 1_555 no
C(1) C(2) C(3) 118.6(5) 1_555 1_555 1_555 yes
C(1) C(2) H(2) 120.7(5) 1_555 1_555 1_555 no
C(3) C(2) H(2) 120.7(5) 1_555 1_555 1_555 no
O(1) C(3) C(2) 124.7(5) 1_555 1_555 1_555 yes
O(1) C(3) C(4) 115.8(5) 1_555 1_555 1_555 yes
C(2) C(3) C(4) 119.5(5) 1_555 1_555 1_555 yes
C(3) C(4) C(5) 120.7(5) 1_555 1_555 1_555 yes
C(3) C(4) H(3) 119.7(5) 1_555 1_555 1_555 no
C(5) C(4) H(3) 119.7(6) 1_555 1_555 1_555 no
N(2) C(5) C(4) 118.7(5) 1_555 1_555 1_555 yes
N(2) C(5) H(4) 120.6(5) 1_555 1_555 1_555 no
C(4) C(5) H(4) 120.6(5) 1_555 1_555 1_555 no
O(1) C(6) H(5) 109.5(7) 1_555 1_555 1_555 no
O(1) C(6) H(6) 109.5(6) 1_555 1_555 1_555 no
O(1) C(6) H(7) 109.5(7) 1_555 1_555 1_555 no
H(5) C(6) H(6) 109.4(8) 1_555 1_555 1_555 no
H(5) C(6) H(7) 109.4(7) 1_555 1_555 1_555 no
H(6) C(6) H(7) 109.4(8) 1_555 1_555 1_555 no
W(1) C(7) O(2) 177.2(4) 1_555 1_555 1_555 yes
P(1) C(8) H(8) 109.5(5) 1_555 1_555 1_555 no
P(1) C(8) H(9) 109.5(4) 1_555 1_555 1_555 no
P(1) C(8) H(10) 109.5(5) 1_555 1_555 1_555 no
H(8) C(8) H(9) 109.5(6) 1_555 1_555 1_555 no
H(8) C(8) H(10) 109.5(6) 1_555 1_555 1_555 no
H(9) C(8) H(10) 109.5(6) 1_555 1_555 1_555 no
P(1) C(9) H(11) 109.5(5) 1_555 1_555 1_555 no
P(1) C(9) H(12) 109.5(5) 1_555 1_555 1_555 no
P(1) C(9) H(13) 109.5(5) 1_555 1_555 1_555 no
H(11) C(9) H(12) 109.5(7) 1_555 1_555 1_555 no
H(11) C(9) H(13) 109.5(6) 1_555 1_555 1_555 no
H(12) C(9) H(13) 109.5(6) 1_555 1_555 1_555 no
P(1) C(10) C(11) 122.6(4) 1_555 1_555 1_555 yes
P(1) C(10) C(15) 118.6(4) 1_555 1_555 1_555 yes
C(11) C(10) C(15) 118.6(5) 1_555 1_555 1_555 yes
C(10) C(11) C(12) 120.9(6) 1_555 1_555 1_555 yes
C(10) C(11) H(14) 119.5(6) 1_555 1_555 1_555 no
C(12) C(11) H(14) 119.6(6) 1_555 1_555 1_555 no
C(11) C(12) C(13) 119.5(6) 1_555 1_555 1_555 yes
C(11) C(12) H(15) 120.2(8) 1_555 1_555 1_555 no
C(13) C(12) H(15) 120.2(8) 1_555 1_555 1_555 no
C(12) C(13) C(14) 120.7(7) 1_555 1_555 1_555 yes
C(12) C(13) H(16) 119.7(9) 1_555 1_555 1_555 no
C(14) C(13) H(16) 119.6(9) 1_555 1_555 1_555 no
C(13) C(14) C(15) 120.6(7) 1_555 1_555 1_555 yes
C(13) C(14) H(17) 119.7(8) 1_555 1_555 1_555 no
C(15) C(14) H(17) 119.7(8) 1_555 1_555 1_555 no
C(10) C(15) C(14) 119.6(6) 1_555 1_555 1_555 yes
C(10) C(15) H(18) 120.2(6) 1_555 1_555 1_555 no
C(14) C(15) H(18) 120.2(7) 1_555 1_555 1_555 no
P(2) C(16) H(19) 109.5(4) 1_555 1_555 1_555 no
P(2) C(16) H(20) 109.5(4) 1_555 1_555 1_555 no
P(2) C(16) H(21) 109.5(4) 1_555 1_555 1_555 no
H(19) C(16) H(20) 109.5(5) 1_555 1_555 1_555 no
H(19) C(16) H(21) 109.5(5) 1_555 1_555 1_555 no
H(20) C(16) H(21) 109.5(5) 1_555 1_555 1_555 no
P(2) C(17) H(22) 109.5(4) 1_555 1_555 1_555 no
P(2) C(17) H(23) 109.5(4) 1_555 1_555 1_555 no
P(2) C(17) H(24) 109.5(4) 1_555 1_555 1_555 no
H(22) C(17) H(23) 109.5(5) 1_555 1_555 1_555 no
H(22) C(17) H(24) 109.5(5) 1_555 1_555 1_555 no
H(23) C(17) H(24) 109.5(5) 1_555 1_555 1_555 no
P(2) C(18) C(19) 120.6(4) 1_555 1_555 1_555 yes
P(2) C(18) C(23) 120.7(4) 1_555 1_555 1_555 yes
C(19) C(18) C(23) 118.6(5) 1_555 1_555 1_555 yes
C(18) C(19) C(20) 120.3(5) 1_555 1_555 1_555 yes
C(18) C(19) H(25) 119.9(5) 1_555 1_555 1_555 no
C(20) C(19) H(25) 119.9(6) 1_555 1_555 1_555 no
C(19) C(20) C(21) 120.1(6) 1_555 1_555 1_555 yes
C(19) C(20) H(26) 119.9(7) 1_555 1_555 1_555 no
C(21) C(20) H(26) 120.0(7) 1_555 1_555 1_555 no
C(20) C(21) C(22) 120.2(6) 1_555 1_555 1_555 yes
C(20) C(21) H(27) 119.9(8) 1_555 1_555 1_555 no
C(22) C(21) H(27) 119.9(8) 1_555 1_555 1_555 no
C(21) C(22) C(23) 121.0(6) 1_555 1_555 1_555 yes
C(21) C(22) H(28) 119.5(7) 1_555 1_555 1_555 no
C(23) C(22) H(28) 119.5(8) 1_555 1_555 1_555 no
C(18) C(23) C(22) 119.8(6) 1_555 1_555 1_555 yes
C(18) C(23) H(29) 120.1(5) 1_555 1_555 1_555 no
C(22) C(23) H(29) 120.1(6) 1_555 1_555 1_555 no

loop_
_geom_bond_atom_site_label_1
_geom_bond_atom_site_label_2
_geom_bond_distance
_geom_bond_site_symmetry_1
_geom_bond_site_symmetry_2
_geom_bond_publ_flag
W(1) Cl(1) 2.457(1) 1_555 1_555 yes
W(1) Cl(2) 2.417(1) 1_555 1_555 yes
W(1) P(1) 2.519(1) 1_555 1_555 yes
W(1) P(2) 2.516(1) 1_555 1_555 yes
W(1) N(1) 1.750(4) 1_555 1_555 yes
W(1) C(7) 1.987(6) 1_555 1_555 yes
Cl(3) O(3) 1.397(4) 1_555 1_555 yes
Cl(3) O(4) 1.407(4) 1_555 1_555 yes
Cl(3) O(5) 1.385(5) 1_555 1_555 yes
Cl(3) O(6) 1.336(5) 1_555 1_555 yes
P(1) C(8) 1.808(6) 1_555 1_555 yes
P(1) C(9) 1.816(6) 1_555 1_555 yes
P(1) C(10) 1.824(5) 1_555 1_555 yes
P(2) C(16) 1.805(5) 1_555 1_555 yes
P(2) C(17) 1.810(5) 1_555 1_555 yes
P(2) C(18) 1.812(5) 1_555 1_555 yes
O(1) C(3) 1.333(6) 1_555 1_555 yes
O(1) C(6) 1.521(8) 1_555 1_555 yes
O(2) C(7) 1.138(5) 1_555 1_555 yes
N(1) N(2) 1.363(4) 1_555 1_555 yes
N(2) C(1) 1.348(5) 1_555 1_555 yes
N(2) C(5) 1.362(5) 1_555 1_555 yes
C(1) C(2) 1.357(6) 1_555 1_555 yes
C(2) C(3) 1.378(6) 1_555 1_555 yes
C(3) C(4) 1.391(7) 1_555 1_555 yes
C(4) C(5) 1.342(7) 1_555 1_555 yes
C(10) C(11) 1.387(7) 1_555 1_555 yes
C(10) C(15) 1.385(7) 1_555 1_555 yes
C(11) C(12) 1.375(8) 1_555 1_555 yes
C(12) C(13) 1.360(9) 1_555 1_555 yes
C(13) C(14) 1.360(9) 1_555 1_555 yes
C(14) C(15) 1.381(8) 1_555 1_555 yes
C(18) C(19) 1.382(7) 1_555 1_555 yes
C(18) C(23) 1.402(7) 1_555 1_555 yes
C(19) C(20) 1.396(7) 1_555 1_555 yes
C(20) C(21) 1.377(9) 1_555 1_555 yes
C(21) C(22) 1.348(9) 1_555 1_555 yes
C(22) C(23) 1.391(8) 1_555 1_555 yes

loop_
_geom_contact_atom_site_label_1
_geom_contact_atom_site_label_2
_geom_contact_distance
_geom_contact_site_symmetry_1
_geom_contact_site_symmetry_2
_geom_contact_publ_flag
W(1) P(1) 2.519(1) 1_555 1_555 ?
W(1) P(2) 2.516(1) 1_555 1_555 ?
Cl(2) C(4) 3.538(5) 1_555 1_655 ?
Cl(2) C(16) 3.583(6) 1_555 2_657 ?
O(1) O(2) 2.977(5) 1_555 1_455 ?
O(1) C(6) 3.444(9) 1_555 2_456 ?
O(1) O(1) 3.508(9) 1_555 2_456 ?
O(1) C(7) 3.586(6) 1_555 1_455 ?
O(2) O(4) 3.030(5) 1_555 2_556 ?
O(2) C(2) 3.343(6) 1_555 2_556 ?
O(2) O(6) 3.530(10) 1_555 1_555 ?
O(2) C(6) 3.571(8) 1_555 2_556 ?
O(3) C(5) 3.029(7) 1_555 1_555 ?
O(3) N(2) 3.043(6) 1_555 1_555 ?
O(3) C(1) 3.376(7) 1_555 1_555 ?
O(3) C(4) 3.407(8) 1_555 1_555 ?
O(3) C(17) 3.517(8) 1_555 1_555 ?
O(3) C(21) 3.554(8) 1_555 1_455 ?
O(4) C(1) 3.366(7) 1_555 2_556 ?
O(4) C(7) 3.397(6) 1_555 2_556 ?
O(4) C(11) 3.528(7) 1_555 2_556 ?
O(4) C(8) 3.561(9) 1_555 2_556 ?
O(5) C(11) 3.544(9) 1_555 2_556 ?
O(5) C(12) 3.554(9) 1_555 1_545 ?
O(5) C(20) 3.582(9) 1_555 2_546 ?
O(6) C(19) 3.507(8) 1_555 1_555 ?
O(6) C(2) 3.587(8) 1_555 2_556 ?
C(6) C(20) 3.447(10) 1_555 2_556 ?
C(12) C(17) 3.511(7) 1_555 1_565 ?

loop_
_geom_torsion_atom_site_label_1
_geom_torsion_atom_site_label_2
_geom_torsion_atom_site_label_3
_geom_torsion_atom_site_label_4
_geom_torsion
_geom_torsion_site_symmetry_1
_geom_torsion_site_symmetry_2
_geom_torsion_site_symmetry_3
_geom_torsion_site_symmetry_4
_geom_torsion_publ_flag
W(1) P(1) C(10) C(11) -111.3(4) 1_555 1_555 1_555 1_555 yes
W(1) P(1) C(10) C(15) 63.7(5) 1_555 1_555 1_555 1_555 yes
W(1) P(2) C(18) C(19) -87.5(4) 1_555 1_555 1_555 1_555 yes
W(1) P(2) C(18) C(23) 88.3(4) 1_555 1_555 1_555 1_555 yes
W(1) N(1) N(2) C(1) 18(1) 1_555 1_555 1_555 1_555 yes
W(1) N(1) N(2) C(5) -158(1) 1_555 1_555 1_555 1_555 yes
Cl(1) W(1) P(1) C(8) 147.2(2) 1_555 1_555 1_555 1_555 yes
Cl(1) W(1) P(1) C(9) 27.0(3) 1_555 1_555 1_555 1_555 yes
Cl(1) W(1) P(1) C(10) -92.1(2) 1_555 1_555 1_555 1_555 yes
Cl(1) W(1) P(2) C(16) -18.7(2) 1_555 1_555 1_555 1_555 yes
Cl(1) W(1) P(2) C(17) 98.9(2) 1_555 1_555 1_555 1_555 yes
Cl(1) W(1) P(2) C(18) -141.6(2) 1_555 1_555 1_555 1_555 yes
Cl(1) W(1) N(1) N(2) 125(1) 1_555 1_555 1_555 1_555 yes
Cl(1) W(1) C(7) O(2) 118(8) 1_555 1_555 1_555 1_555 yes
Cl(2) W(1) P(1) C(8) 58.1(2) 1_555 1_555 1_555 1_555 yes
Cl(2) W(1) P(1) C(9) -62.1(3) 1_555 1_555 1_555 1_555 yes
Cl(2) W(1) P(1) C(10) 178.8(2) 1_555 1_555 1_555 1_555 yes
Cl(2) W(1) P(2) C(16) 70.1(2) 1_555 1_555 1_555 1_555 yes
Cl(2) W(1) P(2) C(17) -172.3(2) 1_555 1_555 1_555 1_555 yes
Cl(2) W(1) P(2) C(18) -52.8(2) 1_555 1_555 1_555 1_555 yes
Cl(2) W(1) N(1) N(2) -29(2) 1_555 1_555 1_555 1_555 yes
Cl(2) W(1) C(7) O(2) 129(8) 1_555 1_555 1_555 1_555 yes
P(1) W(1) P(2) C(16) 51.2(3) 1_555 1_555 1_555 1_555 yes
P(1) W(1) P(2) C(17) 168.9(2) 1_555 1_555 1_555 1_555 yes
P(1) W(1) P(2) C(18) -71.7(3) 1_555 1_555 1_555 1_555 yes
P(1) W(1) N(1) N(2) 37(1) 1_555 1_555 1_555 1_555 yes
P(1) W(1) C(7) O(2) -149(8) 1_555 1_555 1_555 1_555 yes
P(1) C(10) C(11) C(12) 175.8(4) 1_555 1_555 1_555 1_555 yes
P(1) C(10) C(15) C(14) -176.9(5) 1_555 1_555 1_555 1_555 yes
P(2) W(1) P(1) C(8) 77.1(3) 1_555 1_555 1_555 1_555 yes
P(2) W(1) P(1) C(9) -43.1(4) 1_555 1_555 1_555 1_555 yes
P(2) W(1) P(1) C(10) -162.2(2) 1_555 1_555 1_555 1_555 yes
P(2) W(1) N(1) N(2) -144(1) 1_555 1_555 1_555 1_555 yes
P(2) W(1) C(7) O(2) 43(8) 1_555 1_555 1_555 1_555 yes
P(2) C(18) C(19) C(20) 175.9(4) 1_555 1_555 1_555 1_555 yes
P(2) C(18) C(23) C(22) -175.0(4) 1_555 1_555 1_555 1_555 yes
O(1) C(3) C(2) C(1) 176.4(5) 1_555 1_555 1_555 1_555 yes
O(1) C(3) C(4) C(5) -175.9(5) 1_555 1_555 1_555 1_555 yes
O(2) C(7) W(1) N(1) -55(8) 1_555 1_555 1_555 1_555 yes
N(1) W(1) P(1) C(8) -112.0(3) 1_555 1_555 1_555 1_555 yes
N(1) W(1) P(1) C(9) 127.9(3) 1_555 1_555 1_555 1_555 yes
N(1) W(1) P(1) C(10) 8.7(2) 1_555 1_555 1_555 1_555 yes
N(1) W(1) P(2) C(16) -119.6(2) 1_555 1_555 1_555 1_555 yes
N(1) W(1) P(2) C(17) -2.0(2) 1_555 1_555 1_555 1_555 yes
N(1) W(1) P(2) C(18) 117.5(2) 1_555 1_555 1_555 1_555 yes
N(1) N(2) C(1) C(2) -171.7(4) 1_555 1_555 1_555 1_555 yes
N(1) N(2) C(5) C(4) 172.3(5) 1_555 1_555 1_555 1_555 yes
N(2) N(1) W(1) C(7) -55(1) 1_555 1_555 1_555 1_555 yes
N(2) C(1) C(2) C(3) -0.4(7) 1_555 1_555 1_555 1_555 yes
N(2) C(5) C(4) C(3) -0.6(9) 1_555 1_555 1_555 1_555 yes
C(1) N(2) C(5) C(4) -4.0(7) 1_555 1_555 1_555 1_555 yes
C(1) C(2) C(3) C(4) -4.1(8) 1_555 1_555 1_555 1_555 yes
C(2) C(1) N(2) C(5) 4.5(7) 1_555 1_555 1_555 1_555 yes
C(2) C(3) O(1) C(6) -8.1(9) 1_555 1_555 1_555 1_555 yes
C(2) C(3) C(4) C(5) 4.6(9) 1_555 1_555 1_555 1_555 yes
C(4) C(3) O(1) C(6) 172.4(6) 1_555 1_555 1_555 1_555 yes
C(7) W(1) P(1) C(8) -22.7(3) 1_555 1_555 1_555 1_555 yes
C(7) W(1) P(1) C(9) -142.8(3) 1_555 1_555 1_555 1_555 yes
C(7) W(1) P(1) C(10) 98.0(2) 1_555 1_555 1_555 1_555 yes
C(7) W(1) P(2) C(16) 151.5(2) 1_555 1_555 1_555 1_555 yes
C(7) W(1) P(2) C(17) -90.8(2) 1_555 1_555 1_555 1_555 yes
C(7) W(1) P(2) C(18) 28.6(2) 1_555 1_555 1_555 1_555 yes
C(8) P(1) C(10) C(11) 14.0(5) 1_555 1_555 1_555 1_555 yes
C(8) P(1) C(10) C(15) -171.0(4) 1_555 1_555 1_555 1_555 yes
C(9) P(1) C(10) C(11) 122.8(4) 1_555 1_555 1_555 1_555 yes
C(9) P(1) C(10) C(15) -62.2(5) 1_555 1_555 1_555 1_555 yes
C(10) C(11) C(12) C(13) 0.0(9) 1_555 1_555 1_555 1_555 yes
C(10) C(15) C(14) C(13) 1(1) 1_555 1_555 1_555 1_555 yes
C(11) C(10) C(15) C(14) -1.7(8) 1_555 1_555 1_555 1_555 yes
C(11) C(12) C(13) C(14) 0.0(10) 1_555 1_555 1_555 1_555 yes
C(12) C(11) C(10) C(15) 0.8(8) 1_555 1_555 1_555 1_555 yes
C(12) C(13) C(14) C(15) 0(1) 1_555 1_555 1_555 1_555 yes
C(16) P(2) C(18) C(19) 144.0(4) 1_555 1_555 1_555 1_555 yes
C(16) P(2) C(18) C(23) -40.2(5) 1_555 1_555 1_555 1_555 yes
C(17) P(2) C(18) C(19) 35.5(4) 1_555 1_555 1_555 1_555 yes
C(17) P(2) C(18) C(23) -148.8(4) 1_555 1_555 1_555 1_555 yes
C(18) C(19) C(20) C(21) -1.3(8) 1_555 1_555 1_555 1_555 yes
C(18) C(23) C(22) C(21) -0.5(9) 1_555 1_555 1_555 1_555 yes
C(19) C(18) C(23) C(22) 0.8(8) 1_555 1_555 1_555 1_555 yes
C(19) C(20) C(21) C(22) 1.5(10) 1_555 1_555 1_555 1_555 yes
C(20) C(19) C(18) C(23) 0.1(7) 1_555 1_555 1_555 1_555 yes
C(20) C(21) C(22) C(23) 0(1) 1_555 1_555 1_555 1_555 yes
